data_4022964
loop_
_publ_author_name
'Bradley O. Ashburn'
'Rich G. Carter'

_publ_section_title
;
 Diels-Alder Approach to Tetra-ortho-Substituted Biaryls
 Employing Propargylic Tertiary Alcohols as Dienophiles
;
_journal_name_full 'Journal of Organic Chemistry'
_journal_page_first 10220
_journal_page_last 10223
_journal_paper_doi 10.1021/jo070812e
_journal_volume 72
_journal_year 2007
_chemical_formula_sum 'C26 H22 Cl N O2'
_chemical_formula_weight 415.90
_chemical_name_systematic
;
 ?
;
_space_group_IT_number 14
_symmetry_cell_setting monoclinic
_symmetry_space_group_name_Hall '-P 2yn'
_symmetry_space_group_name_H-M 'P 1 21/n 1'
_atom_sites_solution_hydrogens geom
_atom_sites_solution_primary direct
_atom_sites_solution_secondary difmap
_audit_creation_method SHELXL-97
_cell_angle_alpha 90.00
_cell_angle_beta 108.798(2)
_cell_angle_gamma 90.00
_cell_formula_units_Z 4
_cell_length_a 11.0544(18)
_cell_length_b 11.8606(19)
_cell_length_c 16.316(3)
_cell_measurement_reflns_used 8684
_cell_measurement_temperature 173(2)
_cell_measurement_theta_max 28.17
_cell_measurement_theta_min 2.16
_cell_volume 2025.2(6)
_computing_cell_refinement 'Bruker SMART'
_computing_data_collection 'Bruker SMART'
_computing_data_reduction 'Bruker SAINT'
_computing_molecular_graphics 'Bruker SHELXTL'
_computing_publication_material 'Bruker SHELXTL'
_computing_structure_refinement 'SHELXL-97 (Sheldrick, 1997)'
_computing_structure_solution 'SHELXS-97 (Sheldrick, 1990)'
_diffrn_ambient_temperature 173(2)
_diffrn_measured_fraction_theta_full 0.995
_diffrn_measured_fraction_theta_max 0.995
_diffrn_measurement_device_type 'CCD area detector'
_diffrn_measurement_method 'phi and omega scans'
_diffrn_radiation_monochromator graphite
_diffrn_radiation_source 'fine-focus sealed tube'
_diffrn_radiation_type MoK\a
_diffrn_radiation_wavelength 0.71073
_diffrn_reflns_av_R_equivalents 0.0207
_diffrn_reflns_av_sigmaI/netI 0.0159
_diffrn_reflns_limit_h_max 14
_diffrn_reflns_limit_h_min -14
_diffrn_reflns_limit_k_max 15
_diffrn_reflns_limit_k_min -15
_diffrn_reflns_limit_l_max 21
_diffrn_reflns_limit_l_min -21
_diffrn_reflns_number 22711
_diffrn_reflns_theta_full 27.50
_diffrn_reflns_theta_max 27.50
_diffrn_reflns_theta_min 1.97
_exptl_absorpt_coefficient_mu 0.212
_exptl_absorpt_correction_T_max 0.9628
_exptl_absorpt_correction_T_min 0.9410
_exptl_absorpt_correction_type multi-scan
_exptl_absorpt_process_details SADABS
_exptl_crystal_colour colorless
_exptl_crystal_density_diffrn 1.364
_exptl_crystal_density_meas 0
_exptl_crystal_density_method 'not measured'
_exptl_crystal_description block
_exptl_crystal_F_000 872
_exptl_crystal_size_max 0.29
_exptl_crystal_size_mid 0.24
_exptl_crystal_size_min 0.18
_refine_diff_density_max 0.364
_refine_diff_density_min -0.400
_refine_diff_density_rms 0.052
_refine_ls_extinction_method none
_refine_ls_goodness_of_fit_ref 1.031
_refine_ls_hydrogen_treatment refall
_refine_ls_matrix_type full
_refine_ls_number_parameters 359
_refine_ls_number_reflns 4632
_refine_ls_number_restraints 0
_refine_ls_restrained_S_all 1.031
_refine_ls_R_factor_all 0.0486
_refine_ls_R_factor_gt 0.0439
_refine_ls_shift/su_max 0.001
_refine_ls_shift/su_mean 0.000
_refine_ls_structure_factor_coef Fsqd
_refine_ls_weighting_details 'calc w=1/[\s^2^(Fo^2^)+(0.0697P)^2^+0.9804P] where P=(Fo^2^+2Fc^2^)/3'
_refine_ls_weighting_scheme calc
_refine_ls_wR_factor_gt 0.1218
_refine_ls_wR_factor_ref 0.1260
_reflns_number_gt 4163
_reflns_number_total 4632
_reflns_threshold_expression >2sigma(I)
_cod_data_source_file jo070812esi20070417_053702.cif
_cod_data_source_block rc21
_cod_depositor_comments
;
The following automatic conversions were performed:
'_symmetry_cell_setting' value 'Monoclinic' changed to 'monoclinic'
according to '/home/saulius/struct/CIF-dictionaries/cif_core.dic'
dictionary named 'cif_core.dic' version 2.4.1 from 2010-06-29.

Automatic conversion script
Id: cif_fix_enum 1527 2010-12-29 10:47:43Z saulius 
;
_cod_original_sg_symbol_H-M 'P 21/n'
_cod_database_code 4022964

loop_
_symmetry_equiv_pos_as_xyz
'x, y, z'
'-x+1/2, y+1/2, -z+1/2'
'-x, -y, -z'
'x-1/2, -y-1/2, z-1/2'

loop_
_atom_site_label
_atom_site_type_symbol
_atom_site_fract_x
_atom_site_fract_y
_atom_site_fract_z
_atom_site_U_iso_or_equiv
_atom_site_adp_type
_atom_site_occupancy
_atom_site_symmetry_multiplicity
_atom_site_calc_flag
Cl1 Cl 0.44924(5) 0.79135(4) 0.22339(3) 0.04367(15) Uani 1 1 d
N1 N 0.78604(17) 0.50039(16) 0.20494(12) 0.0317(3) Uani 1 1 d
O1 O 0.73809(11) 0.66138(11) 0.37562(7) 0.0356(3) Uani 1 1 d
O2 O 0.49300(10) 0.45881(11) 0.09328(7) 0.0284(2) Uani 1 1 d
C1 C 0.72187(14) 0.60473(14) 0.17735(10) 0.0286(3) Uani 1 1 d
C2 C 0.75959(17) 0.67549(17) 0.12137(11) 0.0379(4) Uani 1 1 d
C3 C 0.70066(19) 0.77791(16) 0.09669(12) 0.0413(4) Uani 1 1 d
C4 C 0.60467(18) 0.81413(15) 0.12748(11) 0.0375(4) Uani 1 1 d
C5 C 0.56644(15) 0.74324(13) 0.18236(10) 0.0289(3) Uani 1 1 d
C6 C 0.62009(13) 0.63745(12) 0.20668(9) 0.0242(3) Uani 1 1 d
C7 C 0.58007(13) 0.56367(12) 0.26776(9) 0.0227(3) Uani 1 1 d
C8 C 0.64437(14) 0.58131(13) 0.35676(9) 0.0260(3) Uani 1 1 d
C9 C 0.61171(15) 0.52112(14) 0.41939(10) 0.0285(3) Uani 1 1 d
C10 C 0.51566(15) 0.44128(13) 0.39384(10) 0.0292(3) Uani 1 1 d
C11 C 0.45455(15) 0.41957(13) 0.30701(10) 0.0268(3) Uani 1 1 d
C12 C 0.48615(13) 0.47948(12) 0.24257(9) 0.0225(3) Uani 1 1 d
C13 C 0.41260(13) 0.45097(12) 0.14665(9) 0.0226(3) Uani 1 1 d
C14 C 0.29526(14) 0.52720(12) 0.11139(9) 0.0243(3) Uani 1 1 d
C15 C 0.22556(15) 0.56286(14) 0.16384(10) 0.0318(3) Uani 1 1 d
C16 C 0.11415(16) 0.62556(16) 0.13028(12) 0.0377(4) Uani 1 1 d
C17 C 0.07104(17) 0.65330(15) 0.04360(12) 0.0390(4) Uani 1 1 d
C18 C 0.13981(19) 0.61930(16) -0.00920(12) 0.0416(4) Uani 1 1 d
C19 C 0.25182(17) 0.55650(14) 0.02410(10) 0.0334(3) Uani 1 1 d
C20 C 0.37377(14) 0.32567(12) 0.13975(9) 0.0239(3) Uani 1 1 d
C21 C 0.24863(15) 0.28928(13) 0.12214(10) 0.0271(3) Uani 1 1 d
C22 C 0.22011(17) 0.17481(14) 0.11842(10) 0.0322(3) Uani 1 1 d
C23 C 0.31631(18) 0.09587(14) 0.13184(10) 0.0350(4) Uani 1 1 d
C24 C 0.44138(18) 0.13101(14) 0.15005(11) 0.0368(4) Uani 1 1 d
C25 C 0.47050(16) 0.24507(14) 0.15440(11) 0.0320(3) Uani 1 1 d
C26 C 0.82517(19) 0.6625(2) 0.46226(12) 0.0428(4) Uani 1 1 d
H2 H 0.825(2) 0.6489(18) 0.0982(14) 0.044(6) Uiso 1 1 d
H3 H 0.724(2) 0.8237(19) 0.0569(15) 0.050(6) Uiso 1 1 d
H4 H 0.5656(19) 0.8844(18) 0.1139(13) 0.038(5) Uiso 1 1 d
H9 H 0.6497(19) 0.5331(16) 0.4766(13) 0.034(5) Uiso 1 1 d
H10 H 0.4973(19) 0.3995(17) 0.4387(14) 0.040(5) Uiso 1 1 d
H11 H 0.3914(18) 0.3649(16) 0.2908(12) 0.030(5) Uiso 1 1 d
H15 H 0.252(2) 0.5444(18) 0.2245(14) 0.042(5) Uiso 1 1 d
H16 H 0.065(2) 0.646(2) 0.1687(15) 0.052(6) Uiso 1 1 d
H17 H -0.013(2) 0.6920(18) 0.0199(14) 0.047(6) Uiso 1 1 d
H18 H 0.111(2) 0.6378(19) -0.0697(16) 0.052(6) Uiso 1 1 d
H19 H 0.2998(19) 0.5377(17) -0.0099(13) 0.035(5) Uiso 1 1 d
H21 H 0.1833(19) 0.3410(17) 0.1128(13) 0.034(5) Uiso 1 1 d
H22 H 0.141(2) 0.1538(18) 0.1079(14) 0.044(6) Uiso 1 1 d
H23 H 0.296(2) 0.0165(19) 0.1300(14) 0.045(6) Uiso 1 1 d
H24 H 0.509(2) 0.076(2) 0.1624(14) 0.049(6) Uiso 1 1 d
H25 H 0.558(2) 0.2690(18) 0.1694(13) 0.041(5) Uiso 1 1 d
H26A H 0.887(2) 0.7220(19) 0.4637(14) 0.048(6) Uiso 1 1 d
H26B H 0.862(2) 0.587(2) 0.4751(16) 0.056(7) Uiso 1 1 d
H26C H 0.783(2) 0.6774(18) 0.5004(15) 0.042(6) Uiso 1 1 d
H1N H 0.819(2) 0.487(2) 0.1870(16) 0.035(8) Uiso 1 1 d
H2N H 0.760(2) 0.472(2) 0.2212(16) 0.031(8) Uiso 1 1 d
H1O H 0.509(2) 0.520(2) 0.0893(16) 0.055(7) Uiso 1 1 d

loop_
_atom_site_aniso_label
_atom_site_aniso_U_11
_atom_site_aniso_U_22
_atom_site_aniso_U_33
_atom_site_aniso_U_23
_atom_site_aniso_U_13
_atom_site_aniso_U_12
Cl1 0.0461(3) 0.0346(2) 0.0519(3) 0.00020(18) 0.0181(2) 0.00846(18)
N1 0.0221(7) 0.0437(9) 0.0319(8) 0.0058(7) 0.0123(6) 0.0059(7)
O1 0.0324(6) 0.0461(7) 0.0233(5) -0.0055(5) 0.0022(5) -0.0105(5)
O2 0.0288(6) 0.0337(6) 0.0257(5) -0.0039(4) 0.0131(4) -0.0055(5)
C1 0.0219(7) 0.0367(8) 0.0248(7) -0.0035(6) 0.0044(5) -0.0059(6)
C2 0.0317(9) 0.0508(10) 0.0331(8) -0.0038(7) 0.0131(7) -0.0142(7)
C3 0.0486(10) 0.0436(10) 0.0314(8) 0.0016(7) 0.0126(7) -0.0220(8)
C4 0.0482(10) 0.0267(8) 0.0302(8) 0.0024(6) 0.0022(7) -0.0090(7)
C5 0.0300(8) 0.0276(7) 0.0256(7) -0.0026(6) 0.0042(6) -0.0041(6)
C6 0.0230(7) 0.0275(7) 0.0197(6) -0.0017(5) 0.0037(5) -0.0045(5)
C7 0.0224(6) 0.0246(7) 0.0207(6) 0.0003(5) 0.0065(5) 0.0030(5)
C8 0.0236(7) 0.0295(7) 0.0233(7) -0.0026(5) 0.0052(5) 0.0034(6)
C9 0.0296(7) 0.0350(8) 0.0191(7) 0.0004(6) 0.0053(6) 0.0080(6)
C10 0.0349(8) 0.0303(8) 0.0257(7) 0.0057(6) 0.0141(6) 0.0069(6)
C11 0.0286(7) 0.0269(7) 0.0266(7) 0.0007(6) 0.0113(6) 0.0010(6)
C12 0.0222(6) 0.0236(7) 0.0215(6) 0.0000(5) 0.0065(5) 0.0033(5)
C13 0.0230(7) 0.0245(7) 0.0211(6) -0.0017(5) 0.0083(5) -0.0012(5)
C14 0.0253(7) 0.0207(6) 0.0245(7) -0.0017(5) 0.0047(5) -0.0018(5)
C15 0.0296(8) 0.0377(8) 0.0261(7) -0.0014(6) 0.0060(6) 0.0056(6)
C16 0.0300(8) 0.0410(9) 0.0392(9) -0.0058(7) 0.0070(7) 0.0073(7)
C17 0.0344(9) 0.0320(8) 0.0421(9) -0.0014(7) 0.0004(7) 0.0083(7)
C18 0.0480(10) 0.0399(9) 0.0291(8) 0.0058(7) 0.0015(7) 0.0098(8)
C19 0.0408(9) 0.0323(8) 0.0261(8) 0.0019(6) 0.0093(7) 0.0048(7)
C20 0.0268(7) 0.0240(7) 0.0207(6) -0.0021(5) 0.0075(5) 0.0003(5)
C21 0.0254(7) 0.0282(7) 0.0266(7) -0.0005(6) 0.0067(6) 0.0001(6)
C22 0.0346(9) 0.0320(8) 0.0278(8) 0.0000(6) 0.0072(6) -0.0089(7)
C23 0.0539(10) 0.0242(8) 0.0238(7) -0.0017(6) 0.0082(7) -0.0025(7)
C24 0.0451(10) 0.0287(8) 0.0337(8) -0.0025(6) 0.0086(7) 0.0099(7)
C25 0.0286(8) 0.0319(8) 0.0337(8) -0.0053(6) 0.0078(6) 0.0036(6)
C26 0.0350(9) 0.0585(12) 0.0269(8) -0.0098(8) -0.0010(7) -0.0050(9)

loop_
_atom_type_symbol
_atom_type_description
_atom_type_scat_dispersion_real
_atom_type_scat_dispersion_imag
_atom_type_scat_source
C C 0.0033 0.0016 'International Tables Vol C Tables 4.2.6.8 and 6.1.1.4'
H H 0.0000 0.0000 'International Tables Vol C Tables 4.2.6.8 and 6.1.1.4'
N N 0.0061 0.0033 'International Tables Vol C Tables 4.2.6.8 and 6.1.1.4'
O O 0.0106 0.0060 'International Tables Vol C Tables 4.2.6.8 and 6.1.1.4'
Cl Cl 0.1484 0.1585 'International Tables Vol C Tables 4.2.6.8 and 6.1.1.4'

loop_
_geom_angle_atom_site_label_1
_geom_angle_atom_site_label_2
_geom_angle_atom_site_label_3
_geom_angle
C1 N1 H1N 115(2)
C1 N1 H2N 113(2)
H1N N1 H2N 126(3)
C8 O1 C26 116.67(14)
C13 O2 H1O 108.5(19)
C2 C1 C6 119.62(15)
C2 C1 N1 120.28(17)
C6 C1 N1 120.10(16)
C3 C2 C1 120.53(17)
C3 C2 H2 121.0(13)
C1 C2 H2 118.4(13)
C2 C3 C4 121.01(16)
C2 C3 H3 119.9(14)
C4 C3 H3 119.0(14)
C3 C4 C5 118.37(17)
C3 C4 H4 122.9(13)
C5 C4 H4 118.7(13)
C6 C5 C4 122.67(16)
C6 C5 Cl1 119.32(12)
C4 C5 Cl1 118.00(14)
C5 C6 C1 117.70(14)
C5 C6 C7 121.84(13)
C1 C6 C7 120.27(13)
C12 C7 C8 119.12(13)
C12 C7 C6 124.80(12)
C8 C7 C6 116.07(13)
O1 C8 C9 123.44(13)
O1 C8 C7 115.40(13)
C9 C8 C7 121.16(14)
C10 C9 C8 119.17(14)
C10 C9 H9 118.4(13)
C8 C9 H9 122.4(13)
C9 C10 C11 120.69(14)
C9 C10 H10 117.0(12)
C11 C10 H10 122.2(12)
C10 C11 C12 121.06(15)
C10 C11 H11 119.8(12)
C12 C11 H11 119.1(12)
C7 C12 C11 118.70(13)
C7 C12 C13 123.27(12)
C11 C12 C13 118.01(13)
O2 C13 C14 110.42(11)
O2 C13 C20 103.34(11)
C14 C13 C20 111.06(11)
O2 C13 C12 111.89(11)
C14 C13 C12 110.81(11)
C20 C13 C12 109.10(11)
C15 C14 C19 118.50(14)
C15 C14 C13 121.23(13)
C19 C14 C13 120.15(13)
C14 C15 C16 121.11(15)
C14 C15 H15 121.1(13)
C16 C15 H15 117.8(13)
C17 C16 C15 120.05(16)
C17 C16 H16 121.1(13)
C15 C16 H16 118.7(14)
C16 C17 C18 119.52(16)
C16 C17 H17 118.6(13)
C18 C17 H17 121.7(13)
C17 C18 C19 120.71(16)
C17 C18 H18 120.7(14)
C19 C18 H18 118.6(14)
C14 C19 C18 120.10(16)
C14 C19 H19 119.1(13)
C18 C19 H19 120.7(13)
C21 C20 C25 118.67(14)
C21 C20 C13 123.41(13)
C25 C20 C13 117.89(13)
C20 C21 C22 120.63(15)
C20 C21 H21 120.2(12)
C22 C21 H21 119.2(12)
C23 C22 C21 120.20(16)
C23 C22 H22 120.7(15)
C21 C22 H22 119.1(15)
C22 C23 C24 119.73(15)
C22 C23 H23 120.1(13)
C24 C23 H23 120.2(13)
C23 C24 C25 120.32(16)
C23 C24 H24 120.1(14)
C25 C24 H24 119.6(14)
C24 C25 C20 120.44(16)
C24 C25 H25 119.9(13)
C20 C25 H25 119.6(13)
O1 C26 H26A 105.8(13)
O1 C26 H26B 107.6(14)
H26A C26 H26B 115.0(19)
O1 C26 H26C 110.5(14)
H26A C26 H26C 110.6(19)
H26B C26 H26C 107(2)

loop_
_geom_bond_atom_site_label_1
_geom_bond_atom_site_label_2
_geom_bond_distance
Cl1 C5 1.7353(17)
N1 C1 1.425(2)
N1 H1N 0.56(2)
N1 H2N 0.56(2)
O1 C8 1.3654(19)
O1 C26 1.431(2)
O2 C13 1.4338(17)
O2 H1O 0.75(3)
C1 C2 1.399(2)
C1 C6 1.412(2)
C2 C3 1.376(3)
C2 H2 0.97(2)
C3 C4 1.381(3)
C3 H3 0.94(2)
C4 C5 1.390(2)
C4 H4 0.93(2)
C5 C6 1.390(2)
C6 C7 1.496(2)
C7 C12 1.403(2)
C7 C8 1.4115(19)
C8 C9 1.386(2)
C9 C10 1.383(2)
C9 H9 0.90(2)
C10 C11 1.383(2)
C10 H10 0.96(2)
C11 C12 1.403(2)
C11 H11 0.93(2)
C12 C13 1.5507(19)
C13 C14 1.533(2)
C13 C20 1.5409(19)
C14 C15 1.389(2)
C14 C19 1.392(2)
C15 C16 1.391(2)
C15 H15 0.96(2)
C16 C17 1.379(3)
C16 H16 0.98(2)
C17 C18 1.380(3)
C17 H17 1.00(2)
C18 C19 1.396(2)
C18 H18 0.96(2)
C19 H19 0.91(2)
C20 C21 1.388(2)
C20 C25 1.396(2)
C21 C22 1.391(2)
C21 H21 0.92(2)
C22 C23 1.380(3)
C22 H22 0.87(2)
C23 C24 1.382(3)
C23 H23 0.96(2)
C24 C25 1.387(2)
C24 H24 0.96(2)
C25 H25 0.97(2)
C26 H26A 0.98(2)
C26 H26B 0.98(3)
C26 H26C 0.91(2)

loop_
_cod_related_entry_id
_cod_related_entry_database
_cod_related_entry_code
1 ChemSpider 26576778
